data_7026299
loop_
_publ_author_name
'Feng, Xun'
'Liu, Bin'
'Wang, Li-Ya'
'Zhao, Jian-She'
'Wang, Jian Ge'
'Weng, Ng Seik'
'Shi, Xin-Ge'

_publ_section_title
;
 A series of lanthanide-organic polymers incorporating
 nitrogen-heterocyclic and aliphatic carboxylate mixed-ligands:
 structures, luminescent and magnetic properties.
;
_journal_issue 34
_journal_name_full 'Dalton transactions (Cambridge, England : 2003)'
_journal_page_first 8038
_journal_page_last 8049
_journal_paper_doi 10.1039/c0dt00333f
_journal_volume 39
_journal_year 2010
_chemical_formula_sum 'C9 H14 Ce N2 O9'
_chemical_formula_weight 434.34
_chemical_name_systematic
;

?

;
_space_group_IT_number 14
_symmetry_cell_setting monoclinic
_symmetry_space_group_name_Hall '-P 2ybc'
_symmetry_space_group_name_H-M 'P 1 21/c 1'
_atom_sites_solution_hydrogens geom
_atom_sites_solution_primary direct
_atom_sites_solution_secondary difmap
_audit_creation_method SHELXL-97
_cell_angle_alpha 90.00
_cell_angle_beta 92.424(5)
_cell_angle_gamma 90.00
_cell_formula_units_Z 4
_cell_length_a 8.748(4)
_cell_length_b 13.808(6)
_cell_length_c 11.660(5)
_cell_measurement_reflns_used 2248
_cell_measurement_temperature 296(2)
_cell_measurement_theta_max 23.11
_cell_measurement_theta_min 2.76
_cell_volume 1407.2(11)
_computing_cell_refinement 'Bruker SMART'
_computing_data_collection 'Bruker SMART'
_computing_data_reduction 'Bruker SAINT'
_computing_molecular_graphics 'Bruker SHELXTL'
_computing_publication_material 'Bruker SHELXTL'
_computing_structure_refinement 'SHELXL-97 (Sheldrick, 1997)'
_computing_structure_solution 'SHELXS-97 (Sheldrick, 1990)'
_diffrn_ambient_temperature 296(2)
_diffrn_measured_fraction_theta_full 1.000
_diffrn_measured_fraction_theta_max 1.000
_diffrn_measurement_device_type 'CCD area detector'
_diffrn_measurement_method 'phi and omega scans'
_diffrn_radiation_monochromator graphite
_diffrn_radiation_source 'fine-focus sealed tube'
_diffrn_radiation_type MoK\a
_diffrn_radiation_wavelength 0.71073
_diffrn_reflns_av_R_equivalents 0.0875
_diffrn_reflns_av_sigmaI/netI 0.0805
_diffrn_reflns_limit_h_max 10
_diffrn_reflns_limit_h_min -10
_diffrn_reflns_limit_k_max 16
_diffrn_reflns_limit_k_min -16
_diffrn_reflns_limit_l_max 14
_diffrn_reflns_limit_l_min -13
_diffrn_reflns_number 10151
_diffrn_reflns_theta_full 25.49
_diffrn_reflns_theta_max 25.49
_diffrn_reflns_theta_min 2.29
_diffrn_standards_decay_% 0
_diffrn_standards_interval_count 0
_diffrn_standards_interval_time 0
_diffrn_standards_number 0
_exptl_absorpt_coefficient_mu 3.281
_exptl_absorpt_correction_T_max 0.7566
_exptl_absorpt_correction_T_min 0.5321
_exptl_absorpt_correction_type multi-scan
_exptl_absorpt_process_details sadabs
_exptl_crystal_colour colourless
_exptl_crystal_density_diffrn 2.050
_exptl_crystal_density_method 'not measured'
_exptl_crystal_description block
_exptl_crystal_F_000 848
_exptl_crystal_size_max 0.22
_exptl_crystal_size_mid 0.11
_exptl_crystal_size_min 0.09
_refine_diff_density_max 3.244
_refine_diff_density_min -2.148
_refine_diff_density_rms 0.236
_refine_ls_extinction_method none
_refine_ls_goodness_of_fit_ref 1.049
_refine_ls_hydrogen_treatment constr
_refine_ls_matrix_type full
_refine_ls_number_parameters 202
_refine_ls_number_reflns 2615
_refine_ls_number_restraints 24
_refine_ls_restrained_S_all 1.046
_refine_ls_R_factor_all 0.0994
_refine_ls_R_factor_gt 0.0574
_refine_ls_shift/su_max 0.003
_refine_ls_shift/su_mean 0.000
_refine_ls_structure_factor_coef Fsqd
_refine_ls_weighting_details 'calc w=1/[\s^2^(Fo^2^)+(0.0885P)^2^+11.6455P] where P=(Fo^2^+2Fc^2^)/3'
_refine_ls_weighting_scheme calc
_refine_ls_wR_factor_gt 0.1402
_refine_ls_wR_factor_ref 0.1736
_reflns_number_gt 1744
_reflns_number_total 2615
_reflns_threshold_expression >2sigma(I)
_cod_data_source_file c0dt00333f.txt
_cod_data_source_block 6ce
_cod_depositor_comments
;
The following automatic conversions were performed:

'_symmetry_cell_setting' value 'Monoclinic' changed to 'monoclinic'
according to /home/saulius/struct/CIF-dictionaries/cif_core.dic
dictionary named 'cif_core.dic' version 2.4.2 from 2011-04-26.

Automatic conversion script
Id: cif_fix_values 1891 2012-01-12 08:04:46Z andrius 
;
_cod_original_sg_symbol_H-M P2(1)/c
_cod_database_code 7026299

loop_
_symmetry_equiv_pos_as_xyz
'x, y, z'
'-x, y+1/2, -z+1/2'
'-x, -y, -z'
'x, -y-1/2, z-1/2'

loop_
_atom_site_label
_atom_site_type_symbol
_atom_site_fract_x
_atom_site_fract_y
_atom_site_fract_z
_atom_site_U_iso_or_equiv
_atom_site_adp_type
_atom_site_occupancy
_atom_site_symmetry_multiplicity
_atom_site_calc_flag
_atom_site_refinement_flags
_atom_site_disorder_assembly
_atom_site_disorder_group
C6 C 0.8943(4) 0.3381(6) -0.0440(4) 0.074(2) Uani 0.733(8) 1 d PDU A 1
H6A H 0.9589 0.3046 -0.0967 0.088 Uiso 0.733(8) 1 calc PR A 1
H6B H 0.8843 0.4050 -0.0687 0.088 Uiso 0.733(8) 1 calc PR A 1
C7 C 0.7367(4) 0.2903(6) -0.0446(4) 0.079(2) Uani 0.733(8) 1 d PDU A 1
H7A H 0.7460 0.2249 -0.0147 0.094 Uiso 0.733(8) 1 calc PR A 1
H7B H 0.6700 0.3265 0.0041 0.094 Uiso 0.733(8) 1 calc PR A 1
C8 C 0.6682(7) 0.2876(8) -0.1672(4) 0.093(4) Uani 0.733(8) 1 d PDU A 1
H8A H 0.6421 0.3522 -0.1915 0.140 Uiso 0.733(8) 1 calc PR A 1
H8B H 0.5778 0.2481 -0.1698 0.140 Uiso 0.733(8) 1 calc PR A 1
H8C H 0.7416 0.2609 -0.2173 0.140 Uiso 0.733(8) 1 calc PR A 1
C6' C 0.8685(10) 0.3157(4) -0.0325(3) 0.074(2) Uani 0.267(8) 1 d PD A 2
H6'1 H 0.8966 0.2543 -0.0662 0.088 Uiso 0.267(8) 1 calc PR A 2
H6'2 H 0.7613 0.3127 -0.0146 0.088 Uiso 0.267(8) 1 calc PR A 2
C7' C 0.8939(10) 0.3979(5) -0.1174(3) 0.079(2) Uani 0.267(8) 1 d PD A 2
H7'1 H 1.0014 0.4015 -0.1343 0.094 Uiso 0.267(8) 1 calc PR A 2
H7'2 H 0.8642 0.4591 -0.0842 0.094 Uiso 0.267(8) 1 calc PR A 2
C8' C 0.7981(12) 0.3788(9) -0.2279(4) 0.093(4) Uani 0.267(8) 1 d PD A 2
H8'1 H 0.7237 0.3295 -0.2142 0.140 Uiso 0.267(8) 1 calc PR A 2
H8'2 H 0.8637 0.3577 -0.2870 0.140 Uiso 0.267(8) 1 calc PR A 2
H8'3 H 0.7467 0.4373 -0.2518 0.140 Uiso 0.267(8) 1 calc PR A 2
Ce1 Ce 1.23033(3) 0.13308(2) 0.05995(3) 0.02576(8) Uani 1 1 d . . .
O1 O 1.2482(6) 0.1664(4) 0.2557(4) 0.0588(16) Uani 1 1 d . . .
O2 O 1.2371(6) 0.2608(4) 0.4088(4) 0.0539(16) Uani 1 1 d . . .
O3 O 1.0127(6) 0.4019(4) 0.4584(4) 0.0534(15) Uani 1 1 d . . .
O4 O 0.8600(6) 0.4970(4) 0.3490(5) 0.0702(18) Uani 1 1 d . . .
O5 O 1.3479(6) 0.0461(4) -0.0860(4) 0.0588(16) Uani 1 1 d . . .
O6 O 1.5464(6) -0.0489(4) -0.1314(4) 0.0589(16) Uani 1 1 d . . .
N1 N 1.0698(7) 0.2732(4) 0.1217(5) 0.0528(19) Uani 1 1 d . A .
N2 N 0.9172(7) 0.3962(5) 0.1569(5) 0.0580(19) Uani 1 1 d . A .
H2 H 0.8481 0.4399 0.1460 0.070 Uiso 1 1 calc R . .
C1 C 1.0902(8) 0.3008(5) 0.2349(6) 0.046(2) Uani 1 1 d . . .
C2 C 0.9977(8) 0.3774(4) 0.2593(6) 0.0438(19) Uani 1 1 d . . .
C3 C 0.9664(5) 0.3339(4) 0.0772(3) 0.056(2) Uani 1 1 d D . .
C4 C 1.1978(8) 0.2416(4) 0.3056(6) 0.045(2) Uani 1 1 d . . .
C5 C 0.9579(8) 0.4296(5) 0.3619(6) 0.045(2) Uani 1 1 d . . .
C9 C 1.4703(8) -0.0010(5) -0.0633(6) 0.051(2) Uani 1 1 d . . .
O7 O 1.4396(6) 0.2431(4) 0.0917(5) 0.080(2) Uani 1 1 d . . .
H1W H 1.4260 0.3005 0.1098 0.121 Uiso 1 1 d R . .
H2W H 1.5263 0.2215 0.1139 0.121 Uiso 1 1 d R . .
O8 O 0.3276(7) 0.0233(4) 0.4084(5) 0.082(2) Uani 1 1 d . . .
H3W H 0.3071 0.0703 0.3656 0.123 Uiso 1 1 d R . .
H4W H 0.3066 0.0356 0.4756 0.123 Uiso 1 1 d R . .
O9 O 0.4059(9) 0.4338(5) 0.1493(6) 0.107(3) Uani 1 1 d . . .
H5W H 0.3925 0.4391 0.2190 0.161 Uiso 1 1 d R . .
H6W H 0.4876 0.4610 0.1324 0.161 Uiso 1 1 d R . .

loop_
_atom_site_aniso_label
_atom_site_aniso_U_11
_atom_site_aniso_U_22
_atom_site_aniso_U_33
_atom_site_aniso_U_23
_atom_site_aniso_U_13
_atom_site_aniso_U_12
C6 0.079(4) 0.078(4) 0.062(4) -0.009(4) -0.015(3) 0.021(4)
C7 0.079(4) 0.084(4) 0.072(4) -0.011(4) -0.020(4) 0.013(4)
C8 0.088(7) 0.106(7) 0.085(6) -0.042(6) -0.019(6) 0.021(6)
C6' 0.079(4) 0.078(4) 0.062(4) -0.009(4) -0.015(3) 0.021(4)
C7' 0.079(4) 0.084(4) 0.072(4) -0.011(4) -0.020(4) 0.013(4)
C8' 0.088(7) 0.106(7) 0.085(6) -0.042(6) -0.019(6) 0.021(6)
Ce1 0.02577(14) 0.02034(14) 0.03108(15) -0.00022(14) 0.00008(11) 0.00099(15)
O1 0.074(3) 0.043(3) 0.058(3) -0.005(2) -0.004(3) 0.020(3)
O2 0.066(3) 0.054(3) 0.041(3) -0.003(2) -0.006(2) 0.002(3)
O3 0.059(3) 0.048(3) 0.053(3) 0.000(2) -0.007(2) 0.002(2)
O4 0.071(3) 0.063(3) 0.075(4) -0.017(3) -0.014(3) 0.034(3)
O5 0.056(3) 0.055(3) 0.066(3) -0.011(3) 0.002(3) 0.018(3)
O6 0.057(3) 0.060(3) 0.060(3) 0.001(3) 0.006(2) 0.020(3)
N1 0.051(3) 0.043(3) 0.064(4) -0.001(3) 0.001(3) 0.011(3)
N2 0.060(4) 0.053(3) 0.061(4) 0.002(3) 0.002(3) 0.027(3)
C1 0.044(4) 0.050(4) 0.044(4) 0.002(3) -0.008(3) -0.002(3)
C2 0.050(4) 0.038(3) 0.043(3) -0.003(3) -0.005(3) 0.008(3)
C3 0.049(4) 0.060(4) 0.058(4) -0.011(4) -0.004(3) 0.021(4)
C4 0.047(4) 0.027(3) 0.061(4) 0.002(3) 0.010(3) -0.010(3)
C5 0.042(4) 0.042(4) 0.052(4) -0.003(3) -0.008(3) 0.002(3)
C9 0.040(4) 0.050(4) 0.064(4) -0.006(4) 0.004(3) 0.010(3)
O7 0.057(3) 0.076(4) 0.106(5) 0.014(3) -0.018(3) -0.015(3)
O8 0.090(4) 0.057(3) 0.097(4) 0.019(3) -0.021(4) -0.007(3)
O9 0.108(5) 0.097(5) 0.115(5) -0.004(4) -0.014(5) -0.027(4)

loop_
_atom_type_symbol
_atom_type_description
_atom_type_scat_dispersion_real
_atom_type_scat_dispersion_imag
_atom_type_scat_source
C C 0.0033 0.0016 'International Tables Vol C Tables 4.2.6.8 and 6.1.1.4'
H H 0.0000 0.0000 'International Tables Vol C Tables 4.2.6.8 and 6.1.1.4'
N N 0.0061 0.0033 'International Tables Vol C Tables 4.2.6.8 and 6.1.1.4'
O O 0.0106 0.0060 'International Tables Vol C Tables 4.2.6.8 and 6.1.1.4'
Ce Ce -0.2486 2.6331 'International Tables Vol C Tables 4.2.6.8 and 6.1.1.4'

loop_
_geom_angle_atom_site_label_1
_geom_angle_atom_site_label_2
_geom_angle_atom_site_label_3
_geom_angle
_geom_angle_site_symmetry_1
_geom_angle_site_symmetry_3
C3 C6 C7 109.0(4) . .
C3 C6 H6A 109.9 . .
C7 C6 H6A 109.9 . .
C3 C6 H6B 109.9 . .
C7 C6 H6B 109.9 . .
H6A C6 H6B 108.3 . .
C8 C7 C6 109.4(4) . .
C8 C7 H7A 109.8 . .
C6 C7 H7A 109.8 . .
C8 C7 H7B 109.8 . .
C6 C7 H7B 109.8 . .
H7A C7 H7B 108.2 . .
C7' C6' C3 109.1(5) . .
C7' C6' H6'1 109.9 . .
C3 C6' H6'1 109.9 . .
C7' C6' H6'2 109.8 . .
C3 C6' H6'2 109.8 . .
H6'1 C6' H6'2 108.3 . .
C6' C7' C8' 109.2(6) . .
C6' C7' H7'1 109.8 . .
C8' C7' H7'1 109.8 . .
C6' C7' H7'2 109.8 . .
C8' C7' H7'2 109.8 . .
H7'1 C7' H7'2 108.3 . .
C7' C8' H8'1 109.5 . .
C7' C8' H8'2 109.5 . .
H8'1 C8' H8'2 109.5 . .
C7' C8' H8'3 109.5 . .
H8'1 C8' H8'3 109.5 . .
H8'2 C8' H8'3 109.5 . .
O3 Ce1 O2 77.39(18) 4_565 4_565
O3 Ce1 O4 76.67(18) 4_565 2_745
O2 Ce1 O4 153.06(18) 4_565 2_745
O3 Ce1 O1 125.35(19) 4_565 .
O2 Ce1 O1 128.62(17) 4_565 .
O4 Ce1 O1 73.77(19) 2_745 .
O3 Ce1 O5 84.02(18) 4_565 .
O2 Ce1 O5 75.19(18) 4_565 .
O4 Ce1 O5 94.92(19) 2_745 .
O1 Ce1 O5 142.80(18) . .
O3 Ce1 O6 137.62(18) 4_565 3_855
O2 Ce1 O6 122.06(18) 4_565 3_855
O4 Ce1 O6 74.65(19) 2_745 3_855
O1 Ce1 O6 74.60(18) . 3_855
O5 Ce1 O6 68.22(17) . 3_855
O3 Ce1 O7 147.25(19) 4_565 .
O2 Ce1 O7 70.70(19) 4_565 .
O4 Ce1 O7 135.9(2) 2_745 .
O1 Ce1 O7 72.8(2) . .
O5 Ce1 O7 94.6(2) . .
O6 Ce1 O7 69.32(19) 3_855 .
O3 Ce1 N1 81.12(19) 4_565 .
O2 Ce1 N1 76.17(19) 4_565 .
O4 Ce1 N1 106.7(2) 2_745 .
O1 Ce1 N1 65.31(19) . .
O5 Ce1 N1 149.97(19) . .
O6 Ce1 N1 137.06(18) 3_855 .
O7 Ce1 N1 84.3(2) . .
C4 O1 Ce1 126.7(4) . .
C4 O2 Ce1 148.1(4) . 4_566
C5 O3 Ce1 144.5(5) . 4_566
C5 O4 Ce1 141.5(5) . 2_755
C9 O5 Ce1 120.1(5) . .
C9 O6 Ce1 119.0(4) . 3_855
C3 N1 C1 105.0(5) . .
C3 N1 Ce1 139.2(4) . .
C1 N1 Ce1 115.8(4) . .
C3 N2 C2 108.0(5) . .
C3 N2 H2 126.0 . .
C2 N2 H2 126.0 . .
C2 C1 N1 111.0(6) . .
C2 C1 C4 133.0(6) . .
N1 C1 C4 115.9(6) . .
C1 C2 N2 104.4(6) . .
C1 C2 C5 136.0(6) . .
N2 C2 C5 119.2(6) . .
N1 C3 N2 111.5(5) . .
N1 C3 C6 129.6(5) . .
N2 C3 C6 118.8(5) . .
N1 C3 C6' 125.0(6) . .
N2 C3 C6' 119.8(5) . .
C6 C3 C6' 15.4(3) . .
O2 C4 O1 121.2(6) . .
O2 C4 C1 123.9(6) . .
O1 C4 C1 114.9(6) . .
O3 C5 O4 123.8(7) . .
O3 C5 C2 119.2(6) . .
O4 C5 C2 116.7(6) . .
O6 C9 O5 127.3(7) . .
O6 C9 C9 116.8(8) . 3_855
O5 C9 C9 115.8(8) . 3_855
Ce1 O7 H1W 121.9 . .
Ce1 O7 H2W 119.6 . .
H1W O7 H2W 113.3 . .
H3W O8 H4W 110.9 . .
H5W O9 H6W 110.4 . .

loop_
_geom_bond_atom_site_label_1
_geom_bond_atom_site_label_2
_geom_bond_distance
_geom_bond_site_symmetry_2
C6 C3 1.525(5) .
C6 C7 1.529(6) .
C6 H6A 0.9700 .
C6 H6B 0.9700 .
C7 C8 1.526(6) .
C7 H7A 0.9700 .
C7 H7B 0.9700 .
C8 H8A 0.9600 .
C8 H8B 0.9600 .
C8 H8C 0.9600 .
C6' C7' 1.529(7) .
C6' C3 1.530(6) .
C6' H6'1 0.9700 .
C6' H6'2 0.9700 .
C7' C8' 1.530(7) .
C7' H7'1 0.9700 .
C7' H7'2 0.9700 .
C8' H8'1 0.9600 .
C8' H8'2 0.9600 .
C8' H8'3 0.9600 .
Ce1 O3 2.252(5) 4_565
Ce1 O2 2.295(5) 4_565
Ce1 O4 2.314(5) 2_745
Ce1 O1 2.326(5) .
Ce1 O5 2.354(5) .
Ce1 O6 2.393(5) 3_855
Ce1 O7 2.395(6) .
Ce1 N1 2.514(6) .
O1 C4 1.278(8) .
O2 C4 1.266(8) .
O2 Ce1 2.295(5) 4_566
O3 C5 1.263(8) .
O3 Ce1 2.252(5) 4_566
O4 C5 1.269(9) .
O4 Ce1 2.314(5) 2_755
O5 C9 1.272(9) .
O6 C9 1.247(9) .
O6 Ce1 2.393(5) 3_855
N1 C3 1.322(8) .
N1 C1 1.378(9) .
N2 C3 1.349(8) .
N2 C2 1.384(9) .
N2 H2 0.8600 .
C1 C2 1.369(10) .
C1 C4 1.473(9) .
C2 C5 1.452(10) .
C9 C9 1.545(14) 3_855
O7 H1W 0.8299 .
O7 H2W 0.8458 .
O8 H3W 0.8328 .
O8 H4W 0.8297 .
O9 H5W 0.8303 .
O9 H6W 0.8385 .

loop_
_geom_hbond_atom_site_label_D
_geom_hbond_atom_site_label_H
_geom_hbond_atom_site_label_A
_geom_hbond_distance_DH
_geom_hbond_distance_HA
_geom_hbond_distance_DA
_geom_hbond_angle_DHA
_geom_hbond_site_symmetry_A
N2 H2 O8 0.86 2.00 2.849(9) 167.5 2_655
O7 H1W O9 0.83 1.91 2.736(10) 176.9 1_655
O8 H3W O1 0.83 1.90 2.730(8) 173.0 1_455
O8 H4W O9 0.83 2.21 2.923(10) 144.1 4_566
O9 H5W O5 0.83 2.33 3.162(9) 178.5 4_466
O9 H5W O6 0.83 2.64 3.211(9) 127.5 4_466
O9 H6W O8 0.84 1.91 2.747(10) 179.1 2_655

loop_
_geom_torsion_atom_site_label_1
_geom_torsion_atom_site_label_2
_geom_torsion_atom_site_label_3
_geom_torsion_atom_site_label_4
_geom_torsion
_geom_torsion_site_symmetry_1
_geom_torsion_site_symmetry_4
C3 C6 C7 C8 -176.0(7) . .
C3 C6' C7' C8' 179.1(7) . .
O3 Ce1 O1 C4 -69.2(6) 4_565 .
O2 Ce1 O1 C4 33.7(7) 4_565 .
O4 Ce1 O1 C4 -129.2(6) 2_745 .
O5 Ce1 O1 C4 154.5(5) . .
O6 Ce1 O1 C4 152.7(6) 3_855 .
O7 Ce1 O1 C4 80.0(6) . .
N1 Ce1 O1 C4 -11.5(5) . .
O3 Ce1 O5 C9 -149.0(5) 4_565 .
O2 Ce1 O5 C9 132.5(6) 4_565 .
O4 Ce1 O5 C9 -73.0(5) 2_745 .
O1 Ce1 O5 C9 -3.5(7) . .
O6 Ce1 O5 C9 -1.7(5) 3_855 .
O7 Ce1 O5 C9 63.9(5) . .
N1 Ce1 O5 C9 150.5(5) . .
O3 Ce1 N1 C3 -38.9(7) 4_565 .
O2 Ce1 N1 C3 40.2(7) 4_565 .
O4 Ce1 N1 C3 -112.0(7) 2_745 .
O1 Ce1 N1 C3 -174.7(7) . .
O5 Ce1 N1 C3 22.3(9) . .
O6 Ce1 N1 C3 162.7(6) 3_855 .
O7 Ce1 N1 C3 111.7(7) . .
O3 Ce1 N1 C1 142.2(5) 4_565 .
O2 Ce1 N1 C1 -138.7(5) 4_565 .
O4 Ce1 N1 C1 69.1(5) 2_745 .
O1 Ce1 N1 C1 6.5(5) . .
O5 Ce1 N1 C1 -156.5(4) . .
O6 Ce1 N1 C1 -16.1(6) 3_855 .
O7 Ce1 N1 C1 -67.2(5) . .
C3 N1 C1 C2 0.8(8) . .
Ce1 N1 C1 C2 -180.0(5) . .
C3 N1 C1 C4 178.0(6) . .
Ce1 N1 C1 C4 -2.8(8) . .
N1 C1 C2 N2 0.5(8) . .
C4 C1 C2 N2 -176.0(7) . .
N1 C1 C2 C5 172.4(8) . .
C4 C1 C2 C5 -4.1(14) . .
C3 N2 C2 C1 -1.6(7) . .
C3 N2 C2 C5 -175.2(6) . .
C1 N1 C3 N2 -1.9(7) . .
Ce1 N1 C3 N2 179.2(5) . .
C1 N1 C3 C6 -178.4(6) . .
Ce1 N1 C3 C6 2.7(11) . .
C1 N1 C3 C6' -159.9(6) . .
Ce1 N1 C3 C6' 21.2(10) . .
C2 N2 C3 N1 2.3(8) . .
C2 N2 C3 C6 179.2(5) . .
C2 N2 C3 C6' 161.5(5) . .
C7 C6 C3 N1 99.7(7) . .
C7 C6 C3 N2 -76.6(8) . .
C7 C6 C3 C6' 21.2(13) . .
C7' C6' C3 N1 -122.9(7) . .
C7' C6' C3 N2 80.8(8) . .
C7' C6' C3 C6 -10.1(12) . .
Ce1 O2 C4 O1 174.1(6) 4_566 .
Ce1 O2 C4 C1 -7.2(13) 4_566 .
Ce1 O1 C4 O2 -167.1(5) . .
Ce1 O1 C4 C1 14.1(8) . .
C2 C1 C4 O2 -8.5(12) . .
N1 C1 C4 O2 175.2(6) . .
C2 C1 C4 O1 170.2(7) . .
N1 C1 C4 O1 -6.1(9) . .
Ce1 O3 C5 O4 -131.2(7) 4_566 .
Ce1 O3 C5 C2 54.1(11) 4_566 .
Ce1 O4 C5 O3 23.5(13) 2_755 .
Ce1 O4 C5 C2 -161.7(6) 2_755 .
C1 C2 C5 O3 -2.6(13) . .
N2 C2 C5 O3 168.4(6) . .
C1 C2 C5 O4 -177.6(8) . .
N2 C2 C5 O4 -6.6(10) . .
Ce1 O6 C9 O5 -178.4(6) 3_855 .
Ce1 O6 C9 C9 0.9(11) 3_855 3_855
Ce1 O5 C9 O6 -178.8(6) . .
Ce1 O5 C9 C9 1.8(10) . 3_855
